data_7158512
loop_
_publ_author_name
'Wan, Qiuling'
'Xin, Luoting'
'Zhang, Jian'
'Huang, Xueliang'

_publ_section_title
;
 Efficient access to 1,3,4-trisubstituted pyrroles <i>via</i>
 gold-catalysed cycloisomerization of 1,5-diynes.
;
_journal_issue 8
_journal_name_full 'Organic &amp; biomolecular chemistry'
_journal_page_first 1647
_journal_page_last 1651
_journal_paper_doi 10.1039/d1ob02393d
_journal_volume 20
_journal_year 2022
_chemical_formula_sum 'C24 H19 N O3 S'
_chemical_formula_weight 401.46
_space_group_IT_number 29
_space_group_name_Hall 'P 2c -2ac'
_space_group_name_H-M_alt 'P c a 21'
_symmetry_cell_setting orthorhombic
_symmetry_space_group_name_H-M 'P c a 21'
_atom_sites_solution_hydrogens geom
_atom_sites_solution_primary direct
_atom_sites_solution_secondary difmap
_audit_creation_method SHELXL-97
_audit_update_record
;
2021-12-08 deposited with the CCDC.	2022-01-21 downloaded from the CCDC.
;
_cell_angle_alpha 90.00
_cell_angle_beta 90.00
_cell_angle_gamma 90.00
_cell_formula_units_Z 4
_cell_length_a 8.25955(8)
_cell_length_b 10.43795(9)
_cell_length_c 22.5124(2)
_cell_measurement_reflns_used 48340
_cell_measurement_temperature 100.01(10)
_cell_measurement_theta_max 60.5680
_cell_measurement_theta_min 3.4290
_cell_volume 1940.86(3)
_computing_structure_refinement 'SHELXL-97 (Sheldrick, 1997)'
_computing_structure_solution 'SHELXS-97 (Sheldrick, 1990)'
_diffrn_ambient_temperature 100.01(10)
_diffrn_measured_fraction_theta_full 0.990
_diffrn_measured_fraction_theta_max 0.990
_diffrn_measurement_device_type 'ROD, Synergy Custom system, HyPix'
_diffrn_radiation_monochromator graphite
_diffrn_radiation_source 'fine-focus sealed tube'
_diffrn_radiation_type 'Ga K\a'
_diffrn_radiation_wavelength 1.34150
_diffrn_reflns_av_R_equivalents 0.0291
_diffrn_reflns_av_sigmaI/netI 0.0111
_diffrn_reflns_limit_h_max 10
_diffrn_reflns_limit_h_min -10
_diffrn_reflns_limit_k_max 13
_diffrn_reflns_limit_k_min -13
_diffrn_reflns_limit_l_max 28
_diffrn_reflns_limit_l_min -29
_diffrn_reflns_number 52483
_diffrn_reflns_theta_full 60.60
_diffrn_reflns_theta_max 60.60
_diffrn_reflns_theta_min 3.41
_exptl_absorpt_coefficient_mu 1.096
_exptl_absorpt_correction_T_max 1.00000
_exptl_absorpt_correction_T_min 0.48295
_exptl_absorpt_correction_type multi-scan
_exptl_absorpt_process_details
;
CrysAlisPro 1.171.40.82a (Rigaku Oxford Diffraction, 2020)
Empirical absorption correction using spherical harmonics,
implemented in SCALE3 ABSPACK scaling algorithm.
;
_exptl_crystal_colour colorless
_exptl_crystal_density_diffrn 1.374
_exptl_crystal_density_method 'not measured'
_exptl_crystal_description prism
_exptl_crystal_F_000 840
_exptl_crystal_size_max 0.25
_exptl_crystal_size_mid 0.20
_exptl_crystal_size_min 0.10
_refine_diff_density_max 0.196
_refine_diff_density_min -0.215
_refine_diff_density_rms 0.032
_refine_ls_abs_structure_details 'Flack H D (1983), Acta Cryst. A39, 876-881'
_refine_ls_abs_structure_Flack -0.020(12)
_refine_ls_extinction_coef 0.0022(4)
_refine_ls_extinction_expression Fc^*^=kFc[1+0.001xFc^2^\l^3^/sin(2\q)]^-1/4^
_refine_ls_extinction_method SHELXL
_refine_ls_goodness_of_fit_ref 1.048
_refine_ls_hydrogen_treatment mixed
_refine_ls_matrix_type full
_refine_ls_number_parameters 264
_refine_ls_number_reflns 4408
_refine_ls_number_restraints 1
_refine_ls_restrained_S_all 1.047
_refine_ls_R_factor_all 0.0222
_refine_ls_R_factor_gt 0.0221
_refine_ls_shift/su_max 0.038
_refine_ls_shift/su_mean 0.001
_refine_ls_structure_factor_coef Fsqd
_refine_ls_weighting_details 'calc w=1/[\s^2^(Fo^2^)+(0.0376P)^2^+0.3889P] where P=(Fo^2^+2Fc^2^)/3'
_refine_ls_weighting_scheme calc
_refine_ls_wR_factor_gt 0.0611
_refine_ls_wR_factor_ref 0.0611
_reflns_number_gt 4392
_reflns_number_total 4408
_reflns_threshold_expression >2sigma(I)
_cod_data_source_file d1ob02393d2.cif
_cod_data_source_block xlt-1
_cod_depositor_comments 'Adding full bibliography for 7158512.cif.'
_cod_original_sg_symbol_H-M Pca2(1)
_cod_database_code 7158512

loop_
_symmetry_equiv_pos_as_xyz
'x, y, z'
'-x, -y, z+1/2'
'x+1/2, -y, z'
'-x+1/2, y, z+1/2'

loop_
_atom_site_label
_atom_site_type_symbol
_atom_site_fract_x
_atom_site_fract_y
_atom_site_fract_z
_atom_site_U_iso_or_equiv
_atom_site_adp_type
_atom_site_occupancy
_atom_site_symmetry_multiplicity
_atom_site_calc_flag
_atom_site_refinement_flags
_atom_site_disorder_assembly
_atom_site_disorder_group
C5 C 0.68901(14) 0.74077(12) 0.29768(5) 0.0194(2) Uani 1 1 d . . .
H5 H 0.5932 0.6967 0.2904 0.023 Uiso 1 1 calc R . .
C6 C 0.79279(13) 0.69949(11) 0.34267(5) 0.0167(2) Uani 1 1 d . . .
C15 C 0.78990(18) 0.06777(12) 0.43470(6) 0.0295(3) Uani 1 1 d . . .
H15 H 0.7898 -0.0190 0.4252 0.035 Uiso 1 1 calc R . .
C16 C 0.70833(17) 0.11095(13) 0.48485(6) 0.0288(3) Uani 1 1 d . . .
H16 H 0.6531 0.0532 0.5089 0.035 Uiso 1 1 calc R . .
C17 C 0.70942(16) 0.24030(12) 0.49895(6) 0.0221(2) Uani 1 1 d . . .
H17 H 0.6559 0.2686 0.5328 0.027 Uiso 1 1 calc R . .
C18 C 0.63437(14) 0.72112(11) 0.63029(5) 0.0185(2) Uani 1 1 d . . .
C19 C 0.50894(15) 0.80618(12) 0.61828(5) 0.0230(2) Uani 1 1 d . . .
H19 H 0.5190 0.8671 0.5884 0.028 Uiso 1 1 calc R . .
C20 C 0.36858(15) 0.79812(12) 0.65186(5) 0.0239(2) Uani 1 1 d . . .
H20 H 0.2833 0.8538 0.6441 0.029 Uiso 1 1 calc R . .
C21 C 0.35355(14) 0.70679(11) 0.69745(5) 0.0196(2) Uani 1 1 d . . .
C22 C 0.47939(14) 0.62088(11) 0.70691(5) 0.0199(2) Uani 1 1 d . . .
H22 H 0.4687 0.5583 0.7361 0.024 Uiso 1 1 calc R . .
C23 C 0.62053(15) 0.62669(11) 0.67375(5) 0.0201(2) Uani 1 1 d . . .
H23 H 0.7042 0.5688 0.6804 0.024 Uiso 1 1 calc R . .
C24 C 0.20645(15) 0.70435(13) 0.73656(6) 0.0246(2) Uani 1 1 d . . .
H24A H 0.1118 0.6906 0.7127 0.037 Uiso 1 1 calc R . .
H24B H 0.1970 0.7846 0.7571 0.037 Uiso 1 1 calc R . .
H24C H 0.2165 0.6362 0.7650 0.037 Uiso 1 1 calc R . .
C14 C 0.87134(16) 0.15425(12) 0.39889(6) 0.0246(2) Uani 1 1 d . . .
H14 H 0.9268 0.1253 0.3655 0.030 Uiso 1 1 calc R . .
C13 C 0.87052(14) 0.28393(11) 0.41252(5) 0.0200(2) Uani 1 1 d . . .
H13 H 0.9241 0.3415 0.3879 0.024 Uiso 1 1 calc R . .
C12 C 0.78999(13) 0.32854(11) 0.46289(5) 0.0168(2) Uani 1 1 d . . .
C4 C 0.72813(15) 0.84729(11) 0.26376(5) 0.0221(2) Uani 1 1 d . . .
H4 H 0.6577 0.8755 0.2343 0.026 Uiso 1 1 calc R . .
C11 C 0.79159(12) 0.46546(11) 0.47896(5) 0.0174(2) Uani 1 1 d . . .
O3 O 0.94349(10) 0.68387(9) 0.63007(4) 0.02630(19) Uani 1 1 d . . .
C3 C 0.87234(16) 0.91151(11) 0.27386(5) 0.0226(2) Uani 1 1 d . . .
H3 H 0.8989 0.9826 0.2510 0.027 Uiso 1 1 calc R . .
O2 O 0.83505(12) 0.86533(9) 0.57083(4) 0.0263(2) Uani 1 1 d . . .
C2 C 0.97740(15) 0.87014(11) 0.31805(5) 0.0210(2) Uani 1 1 d . . .
H2 H 1.0745 0.9131 0.3243 0.025 Uiso 1 1 calc R . .
O1 O 0.66913(11) 0.49636(9) 0.35217(4) 0.02440(19) Uani 1 1 d . . .
S1 S 0.82020(3) 0.73831(3) 0.593769(13) 0.01945(8) Uani 1 1 d . . .
C1 C 0.93788(14) 0.76425(10) 0.35311(5) 0.0179(2) Uani 1 1 d . . .
H1 H 1.0075 0.7372 0.3831 0.021 Uiso 1 1 calc R . .
N1 N 0.80845(12) 0.64257(10) 0.53398(5) 0.0194(2) Uani 1 1 d . . .
C10 C 0.80970(14) 0.50925(12) 0.53571(5) 0.0196(2) Uani 1 1 d . . .
H10 H 0.8209 0.4589 0.5695 0.023 Uiso 1 1 calc R . .
C9 C 0.79158(13) 0.68306(11) 0.47632(5) 0.0184(2) Uani 1 1 d . . .
H9 H 0.7872 0.7678 0.4636 0.022 Uiso 1 1 calc R . .
C8 C 0.78237(13) 0.57668(11) 0.44079(5) 0.0176(2) Uani 1 1 d . . .
C7 C 0.74490(14) 0.58205(10) 0.37680(5) 0.0171(2) Uani 1 1 d . . .

loop_
_atom_site_aniso_label
_atom_site_aniso_U_11
_atom_site_aniso_U_22
_atom_site_aniso_U_33
_atom_site_aniso_U_23
_atom_site_aniso_U_13
_atom_site_aniso_U_12
C5 0.0188(5) 0.0234(6) 0.0161(5) -0.0020(4) 0.0000(4) 0.0025(4)
C6 0.0188(5) 0.0180(5) 0.0134(5) -0.0014(4) 0.0017(4) 0.0029(4)
C15 0.0380(7) 0.0165(5) 0.0342(7) 0.0004(5) 0.0024(6) 0.0029(5)
C16 0.0348(7) 0.0222(6) 0.0296(7) 0.0078(5) 0.0065(5) -0.0025(5)
C17 0.0241(6) 0.0235(6) 0.0187(6) 0.0041(4) 0.0030(5) 0.0019(4)
C18 0.0195(5) 0.0222(5) 0.0138(5) -0.0030(4) 0.0002(4) -0.0020(4)
C19 0.0244(6) 0.0282(6) 0.0163(5) 0.0029(4) -0.0009(4) 0.0019(5)
C20 0.0229(6) 0.0296(6) 0.0193(5) 0.0013(5) -0.0016(5) 0.0052(5)
C21 0.0199(5) 0.0248(5) 0.0142(5) -0.0031(4) -0.0009(4) -0.0034(4)
C22 0.0228(5) 0.0194(5) 0.0175(5) -0.0016(4) 0.0001(4) -0.0034(4)
C23 0.0220(6) 0.0195(5) 0.0190(5) -0.0020(4) -0.0006(4) 0.0007(4)
C24 0.0201(6) 0.0335(6) 0.0200(6) -0.0033(5) 0.0013(4) -0.0013(5)
C14 0.0266(6) 0.0229(6) 0.0243(6) -0.0024(4) 0.0035(5) 0.0040(5)
C13 0.0187(5) 0.0204(5) 0.0209(5) 0.0017(4) 0.0022(4) 0.0001(4)
C12 0.0152(5) 0.0186(5) 0.0166(5) 0.0017(4) -0.0019(4) 0.0013(4)
C4 0.0270(6) 0.0232(5) 0.0159(5) 0.0008(4) 0.0003(5) 0.0072(5)
C11 0.0148(5) 0.0216(6) 0.0158(5) 0.0009(4) 0.0017(4) -0.0002(4)
O3 0.0200(4) 0.0399(5) 0.0190(4) -0.0034(4) -0.0011(3) -0.0004(4)
C3 0.0312(6) 0.0173(5) 0.0193(5) 0.0011(4) 0.0061(5) 0.0032(5)
O2 0.0336(5) 0.0234(4) 0.0217(4) -0.0046(3) 0.0061(3) -0.0080(4)
C2 0.0228(5) 0.0190(5) 0.0213(5) -0.0031(4) 0.0035(4) 0.0002(4)
O1 0.0298(4) 0.0215(4) 0.0219(4) -0.0010(3) -0.0052(3) -0.0038(3)
S1 0.02071(13) 0.02380(14) 0.01385(12) -0.00351(11) 0.00203(10) -0.00322(10)
C1 0.0200(6) 0.0192(5) 0.0145(5) -0.0023(4) 0.0004(4) 0.0025(4)
N1 0.0260(5) 0.0196(5) 0.0127(4) -0.0006(4) 0.0011(4) -0.0003(4)
C10 0.0223(5) 0.0201(5) 0.0163(5) 0.0014(4) 0.0024(4) 0.0009(4)
C9 0.0204(5) 0.0207(5) 0.0142(5) 0.0006(4) 0.0011(4) -0.0008(4)
C8 0.0168(5) 0.0202(5) 0.0158(5) 0.0001(4) 0.0010(4) 0.0006(4)
C7 0.0178(5) 0.0176(5) 0.0159(5) -0.0004(4) 0.0008(4) 0.0010(4)

loop_
_atom_type_symbol
_atom_type_description
_atom_type_scat_dispersion_real
_atom_type_scat_dispersion_imag
_atom_type_scat_source
C C 0.0147 0.0070 'International Tables Vol C Tables 4.2.6.8 and 6.1.1.4'
H H 0.0000 0.0000 'International Tables Vol C Tables 4.2.6.8 and 6.1.1.4'
N N 0.0253 0.0135 'International Tables Vol C Tables 4.2.6.8 and 6.1.1.4'
O O 0.0412 0.0250 'International Tables Vol C Tables 4.2.6.8 and 6.1.1.4'
S S 0.2922 0.4242 'International Tables Vol C Tables 4.2.6.8 and 6.1.1.4'

loop_
_geom_angle_atom_site_label_1
_geom_angle_atom_site_label_2
_geom_angle_atom_site_label_3
_geom_angle
_geom_angle_site_symmetry_1
_geom_angle_site_symmetry_3
_geom_angle_publ_flag
C4 C5 C6 120.27(11) . . ?
C4 C5 H5 119.9 . . ?
C6 C5 H5 119.9 . . ?
C1 C6 C5 120.01(11) . . ?
C1 C6 C7 122.41(10) . . ?
C5 C6 C7 117.53(10) . . ?
C14 C15 C16 119.80(12) . . ?
C14 C15 H15 120.1 . . ?
C16 C15 H15 120.1 . . ?
C17 C16 C15 119.90(12) . . ?
C17 C16 H16 120.0 . . ?
C15 C16 H16 120.0 . . ?
C16 C17 C12 120.80(12) . . ?
C16 C17 H17 119.6 . . ?
C12 C17 H17 119.6 . . ?
C19 C18 C23 121.80(11) . . ?
C19 C18 S1 119.76(9) . . ?
C23 C18 S1 118.31(9) . . ?
C18 C19 C20 118.56(11) . . ?
C18 C19 H19 120.7 . . ?
C20 C19 H19 120.7 . . ?
C19 C20 C21 120.86(11) . . ?
C19 C20 H20 119.6 . . ?
C21 C20 H20 119.6 . . ?
C22 C21 C20 118.91(11) . . ?
C22 C21 C24 120.32(11) . . ?
C20 C21 C24 120.75(11) . . ?
C23 C22 C21 121.24(11) . . ?
C23 C22 H22 119.4 . . ?
C21 C22 H22 119.4 . . ?
C22 C23 C18 118.57(11) . . ?
C22 C23 H23 120.7 . . ?
C18 C23 H23 120.7 . . ?
C21 C24 H24A 109.5 . . ?
C21 C24 H24B 109.5 . . ?
H24A C24 H24B 109.5 . . ?
C21 C24 H24C 109.5 . . ?
H24A C24 H24C 109.5 . . ?
H24B C24 H24C 109.5 . . ?
C15 C14 C13 120.31(12) . . ?
C15 C14 H14 119.8 . . ?
C13 C14 H14 119.8 . . ?
C12 C13 C14 120.51(11) . . ?
C12 C13 H13 119.7 . . ?
C14 C13 H13 119.7 . . ?
C13 C12 C17 118.67(11) . . ?
C13 C12 C11 121.26(10) . . ?
C17 C12 C11 120.07(10) . . ?
C3 C4 C5 119.85(11) . . ?
C3 C4 H4 120.1 . . ?
C5 C4 H4 120.1 . . ?
C10 C11 C8 107.04(10) . . ?
C10 C11 C12 123.72(10) . . ?
C8 C11 C12 129.19(10) . . ?
C4 C3 C2 120.28(11) . . ?
C4 C3 H3 119.9 . . ?
C2 C3 H3 119.9 . . ?
C3 C2 C1 120.32(11) . . ?
C3 C2 H2 119.8 . . ?
C1 C2 H2 119.8 . . ?
O3 S1 O2 121.11(6) . . ?
O3 S1 N1 105.30(5) . . ?
O2 S1 N1 105.52(5) . . ?
O3 S1 C18 108.45(6) . . ?
O2 S1 C18 109.89(6) . . ?
N1 S1 C18 105.35(5) . . ?
C6 C1 C2 119.25(11) . . ?
C6 C1 H1 120.4 . . ?
C2 C1 H1 120.4 . . ?
C9 N1 C10 109.58(10) . . ?
C9 N1 S1 125.51(8) . . ?
C10 N1 S1 124.89(9) . . ?
C11 C10 N1 107.92(10) . . ?
C11 C10 H10 126.0 . . ?
N1 C10 H10 126.0 . . ?
C8 C9 N1 107.94(10) . . ?
C8 C9 H9 126.0 . . ?
N1 C9 H9 126.0 . . ?
C9 C8 C11 107.50(10) . . ?
C9 C8 C7 123.43(10) . . ?
C11 C8 C7 128.46(10) . . ?
O1 C7 C8 121.46(10) . . ?
O1 C7 C6 120.00(10) . . ?
C8 C7 C6 118.43(10) . . ?

loop_
_geom_bond_atom_site_label_1
_geom_bond_atom_site_label_2
_geom_bond_distance
_geom_bond_site_symmetry_2
_geom_bond_publ_flag
C5 C4 1.3870(17) . ?
C5 C6 1.3950(16) . ?
C5 H5 0.9300 . ?
C6 C1 1.3958(16) . ?
C6 C7 1.4998(15) . ?
C15 C14 1.3847(19) . ?
C15 C16 1.3897(19) . ?
C15 H15 0.9300 . ?
C16 C17 1.3870(18) . ?
C16 H16 0.9300 . ?
C17 C12 1.3966(16) . ?
C17 H17 0.9300 . ?
C18 C19 1.3909(17) . ?
C18 C23 1.3934(16) . ?
C18 S1 1.7505(12) . ?
C19 C20 1.3866(17) . ?
C19 H19 0.9300 . ?
C20 C21 1.4063(16) . ?
C20 H20 0.9300 . ?
C21 C22 1.3892(17) . ?
C21 C24 1.5007(16) . ?
C22 C23 1.3857(16) . ?
C22 H22 0.9300 . ?
C23 H23 0.9300 . ?
C24 H24A 0.9600 . ?
C24 H24B 0.9600 . ?
C24 H24C 0.9600 . ?
C14 C13 1.3880(17) . ?
C14 H14 0.9300 . ?
C13 C12 1.3946(16) . ?
C13 H13 0.9300 . ?
C12 C11 1.4742(16) . ?
C4 C3 1.3856(18) . ?
C4 H4 0.9300 . ?
C11 C10 1.3652(16) . ?
C11 C8 1.4462(15) . ?
O3 S1 1.4240(9) . ?
C3 C2 1.3888(18) . ?
C3 H3 0.9300 . ?
O2 S1 1.4281(9) . ?
C2 C1 1.3968(16) . ?
C2 H2 0.9300 . ?
O1 C7 1.2243(14) . ?
S1 N1 1.6792(11) . ?
C1 H1 0.9300 . ?
N1 C9 1.3723(15) . ?
N1 C10 1.3922(15) . ?
C10 H10 0.9300 . ?
C9 C8 1.3706(16) . ?
C9 H9 0.9300 . ?
C8 C7 1.4747(15) . ?

loop_
_geom_torsion_atom_site_label_1
_geom_torsion_atom_site_label_2
_geom_torsion_atom_site_label_3
_geom_torsion_atom_site_label_4
_geom_torsion
_geom_torsion_site_symmetry_1
_geom_torsion_site_symmetry_2
_geom_torsion_site_symmetry_3
_geom_torsion_site_symmetry_4
_geom_torsion_publ_flag
C4 C5 C6 C1 -0.99(17) . . . . ?
C4 C5 C6 C7 -178.73(10) . . . . ?
C14 C15 C16 C17 -0.3(2) . . . . ?
C15 C16 C17 C12 0.8(2) . . . . ?
C23 C18 C19 C20 1.78(18) . . . . ?
S1 C18 C19 C20 -173.89(10) . . . . ?
C18 C19 C20 C21 0.57(18) . . . . ?
C19 C20 C21 C22 -2.55(18) . . . . ?
C19 C20 C21 C24 175.61(11) . . . . ?
C20 C21 C22 C23 2.26(17) . . . . ?
C24 C21 C22 C23 -175.91(11) . . . . ?
C21 C22 C23 C18 0.00(17) . . . . ?
C19 C18 C23 C22 -2.08(17) . . . . ?
S1 C18 C23 C22 173.65(9) . . . . ?
C16 C15 C14 C13 -0.6(2) . . . . ?
C15 C14 C13 C12 1.03(19) . . . . ?
C14 C13 C12 C17 -0.48(18) . . . . ?
C14 C13 C12 C11 178.31(11) . . . . ?
C16 C17 C12 C13 -0.45(19) . . . . ?
C16 C17 C12 C11 -179.25(11) . . . . ?
C6 C5 C4 C3 1.22(17) . . . . ?
C13 C12 C11 C10 -138.49(12) . . . . ?
C17 C12 C11 C10 40.28(16) . . . . ?
C13 C12 C11 C8 38.60(17) . . . . ?
C17 C12 C11 C8 -142.63(12) . . . . ?
C5 C4 C3 C2 -0.39(18) . . . . ?
C4 C3 C2 C1 -0.67(17) . . . . ?
C19 C18 S1 O3 154.26(10) . . . . ?
C23 C18 S1 O3 -21.56(11) . . . . ?
C19 C18 S1 O2 19.83(11) . . . . ?
C23 C18 S1 O2 -155.99(9) . . . . ?
C19 C18 S1 N1 -93.40(10) . . . . ?
C23 C18 S1 N1 90.78(10) . . . . ?
C5 C6 C1 C2 -0.07(16) . . . . ?
C7 C6 C1 C2 177.56(10) . . . . ?
C3 C2 C1 C6 0.89(16) . . . . ?
O3 S1 N1 C9 -138.18(10) . . . . ?
O2 S1 N1 C9 -8.99(11) . . . . ?
C18 S1 N1 C9 107.27(10) . . . . ?
O3 S1 N1 C10 43.78(11) . . . . ?
O2 S1 N1 C10 172.97(10) . . . . ?
C18 S1 N1 C10 -70.77(11) . . . . ?
C8 C11 C10 N1 1.26(12) . . . . ?
C12 C11 C10 N1 178.90(10) . . . . ?
C9 N1 C10 C11 -0.72(13) . . . . ?
S1 N1 C10 C11 177.59(8) . . . . ?
C10 N1 C9 C8 -0.16(13) . . . . ?
S1 N1 C9 C8 -178.45(8) . . . . ?
N1 C9 C8 C11 0.92(12) . . . . ?
N1 C9 C8 C7 172.67(10) . . . . ?
C10 C11 C8 C9 -1.36(12) . . . . ?
C12 C11 C8 C9 -178.83(11) . . . . ?
C10 C11 C8 C7 -172.57(11) . . . . ?
C12 C11 C8 C7 9.97(18) . . . . ?
C9 C8 C7 O1 -146.99(12) . . . . ?
C11 C8 C7 O1 22.95(18) . . . . ?
C9 C8 C7 C6 29.25(16) . . . . ?
C11 C8 C7 C6 -160.82(10) . . . . ?
C1 C6 C7 O1 -145.27(12) . . . . ?
C5 C6 C7 O1 32.41(16) . . . . ?
C1 C6 C7 C8 38.43(15) . . . . ?
C5 C6 C7 C8 -143.88(11) . . . . ?
